data_4304780
loop_
_publ_author_name
'Thomas Schleid'
'Sabine Strobel'
'Peter K. Dorhout'
'Peter Nockemann'
'Koen Binnemans'
'Ingo Hartenbach'

_publ_section_title
;
YF[MoO4] and YCl[MoO4]: Two Halide Derivatives of
Yttriumortho-Oxomolybdate: Syntheses, Structures, and Luminescence
Properties
;
_journal_name_full 'Inorganic Chemistry'
_journal_page_first 3728
_journal_page_last 3735
_journal_paper_doi 10.1021/ic702350p
_journal_volume 47
_journal_year 2008
_chemical_formula_sum 'Cl Mo O4 Y'
_chemical_formula_weight 284.30
_chemical_name_systematic
; 
 ? 
;
_space_group_IT_number 12
_symmetry_cell_setting monoclinic
_symmetry_space_group_name_Hall '-C 2y'
_symmetry_space_group_name_H-M 'C 1 2/m 1'
_atom_sites_solution_primary direct
_atom_sites_solution_secondary difmap
_audit_creation_method SHELXL-97
_cell_angle_alpha 90.00
_cell_angle_beta 107.130(4)
_cell_angle_gamma 90.00
_cell_formula_units_Z 4
_cell_length_a 10.1902(5)
_cell_length_b 7.2067(3)
_cell_length_c 6.8150(3)
_cell_measurement_reflns_used 3258
_cell_measurement_temperature 293(2)
_cell_measurement_theta_max 28.28
_cell_measurement_theta_min 1.02
_cell_volume 478.28(4)
_computing_cell_refinement 'Denzo (W. Minor & Z. Otwinowski)'
_computing_data_collection 'Nonius Collect-Software'
_computing_data_reduction 'Denzo (W. Minor & Z. Otwinowski)'
_computing_structure_refinement 'SHELXL-97 (Sheldrick, 1997)'
_computing_structure_solution 'SHELXS-97 (Sheldrick, 1997)'
_diffrn_ambient_temperature 293(2)
_diffrn_measured_fraction_theta_full 1.000
_diffrn_measured_fraction_theta_max 1.000
_diffrn_measurement_device_type 'Nonius Kappa-CCD'
_diffrn_measurement_method 'four-circle, ccd-detector'
_diffrn_radiation_monochromator graphite
_diffrn_radiation_source 'fine-focus sealed tube'
_diffrn_radiation_type MoK\a
_diffrn_radiation_wavelength 0.71073
_diffrn_reflns_av_R_equivalents 0.0838
_diffrn_reflns_av_sigmaI/netI 0.0318
_diffrn_reflns_limit_h_max 13
_diffrn_reflns_limit_h_min -13
_diffrn_reflns_limit_k_max 9
_diffrn_reflns_limit_k_min -9
_diffrn_reflns_limit_l_max 9
_diffrn_reflns_limit_l_min -9
_diffrn_reflns_number 6088
_diffrn_reflns_theta_full 28.28
_diffrn_reflns_theta_max 28.28
_diffrn_reflns_theta_min 3.13
_exptl_absorpt_coefficient_mu 15.144
_exptl_absorpt_correction_T_max 0.6582
_exptl_absorpt_correction_T_min 0.5276
_exptl_absorpt_correction_type numerical
_exptl_absorpt_process_details 'programs X-SHAPE and HABITUS by w. Herrendorf, Univ. Giessen, 1995'
_exptl_crystal_colour colourless
_exptl_crystal_density_diffrn 3.948
_exptl_crystal_density_method 'not measured'
_exptl_crystal_description 'transparent platelets'
_exptl_crystal_F_000 520
_exptl_crystal_size_max 0.041
_exptl_crystal_size_mid 0.039
_exptl_crystal_size_min 0.028
_refine_diff_density_max 0.766
_refine_diff_density_min -0.940
_refine_diff_density_rms 0.146
_refine_ls_extinction_coef 0.0211(7)
_refine_ls_extinction_expression Fc^*^=kFc[1+0.001xFc^2^\l^3^/sin(2\q)]^-1/4^
_refine_ls_extinction_method SHELXL
_refine_ls_goodness_of_fit_ref 1.087
_refine_ls_matrix_type full
_refine_ls_number_parameters 41
_refine_ls_number_reflns 646
_refine_ls_number_restraints 0
_refine_ls_restrained_S_all 1.087
_refine_ls_R_factor_all 0.0201
_refine_ls_R_factor_gt 0.0186
_refine_ls_shift/su_max 0.001
_refine_ls_shift/su_mean 0.000
_refine_ls_structure_factor_coef Fsqd
_refine_ls_weighting_details 'calc w=1/[\s^2^(Fo^2^)+(0.0139P)^2^+0.7887P] where P=(Fo^2^+2Fc^2^)/3'
_refine_ls_weighting_scheme calc
_refine_ls_wR_factor_gt 0.0423
_refine_ls_wR_factor_ref 0.0430
_reflns_number_gt 625
_reflns_number_total 646
_reflns_threshold_expression >2sigma(I)
_cod_data_source_file ic702350p-file014.cif
_cod_data_source_block c:\crystal\x-red\yclmoo4
_cod_original_sg_symbol_H-M 'C 2/m'
_cod_database_code 4304780

loop_
_symmetry_equiv_pos_as_xyz
'x, y, z'
'-x, y, -z'
'x+1/2, y+1/2, z'
'-x+1/2, y+1/2, -z'
'-x, -y, -z'
'x, -y, z'
'-x+1/2, -y+1/2, -z'
'x+1/2, -y+1/2, z'

loop_
_atom_site_label
_atom_site_type_symbol
_atom_site_fract_x
_atom_site_fract_y
_atom_site_fract_z
_atom_site_U_iso_or_equiv
_atom_site_adp_type
_atom_site_occupancy
_atom_site_symmetry_multiplicity
_atom_site_calc_flag
_atom_site_refinement_flags
_atom_site_disorder_assembly
_atom_site_disorder_group
Y Y 0.22105(3) 0.0000 0.11038(5) 0.00675(13) Uani 1 2 d S . .
Cl Cl 0.00979(9) 0.0000 0.76222(14) 0.0169(2) Uani 1 2 d S . .
Mo Mo 0.36315(3) 0.0000 0.73080(4) 0.00627(12) Uani 1 2 d S . .
O1 O 0.2958(3) 0.0000 0.4662(4) 0.0187(7) Uani 1 2 d S . .
O2 O 0.4583(3) 0.0000 0.2030(4) 0.0149(6) Uani 1 2 d S . .
O3 O 0.19868(19) 0.3109(3) 0.1532(3) 0.0126(4) Uani 1 1 d . . .

loop_
_atom_site_aniso_label
_atom_site_aniso_U_11
_atom_site_aniso_U_22
_atom_site_aniso_U_33
_atom_site_aniso_U_23
_atom_site_aniso_U_13
_atom_site_aniso_U_12
Y 0.0061(2) 0.0077(2) 0.00684(18) 0.000 0.00258(13) 0.000
Cl 0.0077(4) 0.0338(6) 0.0091(4) 0.000 0.0026(3) 0.000
Mo 0.00547(19) 0.00907(19) 0.00488(17) 0.000 0.00244(12) 0.000
O1 0.0175(16) 0.0323(18) 0.0068(12) 0.000 0.0043(11) 0.000
O2 0.0081(13) 0.0223(16) 0.0144(14) 0.000 0.0036(10) 0.000
O3 0.0139(10) 0.0099(9) 0.0148(9) -0.0007(7) 0.0053(8) -0.0001(7)

loop_
_atom_type_symbol
_atom_type_description
_atom_type_scat_dispersion_real
_atom_type_scat_dispersion_imag
_atom_type_scat_source
Y Y -2.7962 3.5667 'International Tables Vol C Tables 4.2.6.8 and 6.1.1.4'
Cl Cl 0.1484 0.1585 'International Tables Vol C Tables 4.2.6.8 and 6.1.1.4'
Mo Mo -1.6832 0.6857 'International Tables Vol C Tables 4.2.6.8 and 6.1.1.4'
O O 0.0106 0.0060 'International Tables Vol C Tables 4.2.6.8 and 6.1.1.4'

loop_
_geom_angle_atom_site_label_1
_geom_angle_atom_site_label_2
_geom_angle_atom_site_label_3
_geom_angle
_geom_angle_site_symmetry_1
_geom_angle_site_symmetry_3
_geom_angle_publ_flag
O3 Y O3 158.79(9) 6 . ?
O3 Y O2 95.80(5) 6 . ?
O3 Y O2 95.80(5) . . ?
O3 Y O1 83.15(5) 6 . ?
O3 Y O1 83.15(5) . . ?
O2 Y O1 73.69(9) . . ?
O3 Y O3 68.47(7) 6 4_545 ?
O3 Y O3 132.40(5) . 4_545 ?
O2 Y O3 70.65(7) . 4_545 ?
O1 Y O3 131.02(7) . 4_545 ?
O3 Y O3 132.40(5) 6 7 ?
O3 Y O3 68.47(7) . 7 ?
O2 Y O3 70.65(7) . 7 ?
O1 Y O3 131.02(7) . 7 ?
O3 Y O3 63.97(9) 4_545 7 ?
O3 Y Cl 91.64(5) 6 1_554 ?
O3 Y Cl 91.64(5) . 1_554 ?
O2 Y Cl 137.80(7) . 1_554 ?
O1 Y Cl 148.51(7) . 1_554 ?
O3 Y Cl 73.80(4) 4_545 1_554 ?
O3 Y Cl 73.80(4) 7 1_554 ?
O3 Y Cl 80.32(5) 6 5_556 ?
O3 Y Cl 80.32(5) . 5_556 ?
O2 Y Cl 147.22(7) . 5_556 ?
O1 Y Cl 73.53(7) . 5_556 ?
O3 Y Cl 134.53(4) 4_545 5_556 ?
O3 Y Cl 134.53(4) 7 5_556 ?
Cl Y Cl 74.98(3) 1_554 5_556 ?
O3 Y Mo 100.54(5) 6 1_554 ?
O3 Y Mo 100.54(5) . 1_554 ?
O2 Y Mo 63.34(7) . 1_554 ?
O1 Y Mo 137.03(7) . 1_554 ?
O3 Y Mo 32.17(4) 4_545 1_554 ?
O3 Y Mo 32.17(4) 7 1_554 ?
Cl Y Mo 74.46(2) 1_554 1_554 ?
Cl Y Mo 149.44(2) 5_556 1_554 ?
O3 Y Y 36.58(5) 6 7_545 ?
O3 Y Y 164.02(5) . 7_545 ?
O2 Y Y 81.09(3) . 7_545 ?
O1 Y Y 110.66(2) . 7_545 ?
O3 Y Y 31.89(4) 4_545 7_545 ?
O3 Y Y 95.84(4) 7 7_545 ?
Cl Y Y 80.644(12) 1_554 7_545 ?
Cl Y Y 110.719(10) 5_556 7_545 ?
Mo Y Y 63.993(8) 1_554 7_545 ?
O3 Y Y 164.02(5) 6 7 ?
O3 Y Y 36.58(5) . 7 ?
O2 Y Y 81.09(3) . 7 ?
O1 Y Y 110.66(2) . 7 ?
O3 Y Y 95.84(4) 4_545 7 ?
O3 Y Y 31.89(4) 7 7 ?
Cl Y Y 80.644(12) 1_554 7 ?
Cl Y Y 110.719(10) 5_556 7 ?
Mo Y Y 63.993(8) 1_554 7 ?
Y Y Y 127.667(16) 7_545 7 ?
Y Cl Y 105.02(3) 1_556 5_556 ?
O1 Mo O2 109.48(13) . 5_656 ?
O1 Mo O3 112.28(8) . 7_556 ?
O2 Mo O3 111.37(8) 5_656 7_556 ?
O1 Mo O3 112.28(8) . 4_546 ?
O2 Mo O3 111.37(8) 5_656 4_546 ?
O3 Mo O3 99.81(13) 7_556 4_546 ?
O1 Mo Y 133.06(9) . 1_556 ?
O2 Mo Y 117.46(9) 5_656 1_556 ?
O3 Mo Y 50.26(6) 7_556 1_556 ?
O3 Mo Y 50.26(6) 4_546 1_556 ?
Mo O1 Y 176.03(16) . . ?
Mo O2 Y 179.20(15) 5_656 . ?
Mo O3 Y 150.51(11) 7_556 . ?
Mo O3 Y 97.57(8) 7_556 7 ?
Y O3 Y 111.53(7) . 7 ?

loop_
_geom_bond_atom_site_label_1
_geom_bond_atom_site_label_2
_geom_bond_distance
_geom_bond_site_symmetry_2
_geom_bond_publ_flag
Y O3 2.280(2) 6 ?
Y O3 2.280(2) . ?
Y O2 2.311(3) . ?
Y O1 2.318(3) . ?
Y O3 2.5722(19) 4_545 ?
Y O3 2.5722(19) 7 ?
Y Cl 2.6936(10) 1_554 ?
Y Cl 2.7368(10) 5_556 ?
Y Mo 3.3159(4) 1_554 ?
Y Y 4.0148(3) 7_545 ?
Y Y 4.0148(3) 7 ?
Cl Y 2.6936(10) 1_556 ?
Cl Y 2.7368(10) 5_556 ?
Mo O1 1.730(3) . ?
Mo O2 1.741(3) 5_656 ?
Mo O3 1.7811(19) 7_556 ?
Mo O3 1.7811(19) 4_546 ?
Mo Y 3.3159(4) 1_556 ?
O2 Mo 1.741(3) 5_656 ?
O3 Mo 1.7811(19) 7_556 ?
O3 Y 2.5722(19) 7 ?
